data_7062709
loop_
_publ_author_name
'Zhang, Chao'
'Wang, Ting-wei'
'Lu, Zu-jia'
'Yi, Zhen-xin'
'Kuang, Bao-long'
'Xie, Zhi-ming'
'Li, Yan'
'Zhang, Jian-guo'

_publ_section_title
;
 Constructing a graphene-like structure to lower friction sensitivity:
 Ag(i) complexes based on furan-2,5-dicarbohydrazide
;
_journal_issue 37
_journal_name_full 'New Journal of Chemistry'
_journal_page_first 17592
_journal_page_last 17598
_journal_paper_doi 10.1039/D3NJ02775A
_journal_volume 47
_journal_year 2023
_chemical_formula_sum 'C6 H8 Ag Cl N4 O7'
_chemical_formula_weight 391.48
_space_group_IT_number 11
_space_group_name_Hall '-P 2yb'
_space_group_name_H-M_alt 'P 1 21/m 1'
_symmetry_cell_setting monoclinic
_symmetry_space_group_name_H-M 'P 1 21/m 1'
_atom_sites_solution_hydrogens geom
_atom_sites_solution_primary direct
_atom_sites_solution_secondary difmap
_audit_creation_method SHELXL-97
_audit_update_record
;
2023-04-20 deposited with the CCDC.	2023-08-28 downloaded from the CCDC.
;
_cell_angle_alpha 90.00
_cell_angle_beta 96.600(3)
_cell_angle_gamma 90.00
_cell_formula_units_Z 2
_cell_length_a 5.0231(5)
_cell_length_b 10.8971(9)
_cell_length_c 10.2026(9)
_cell_measurement_reflns_used 1329
_cell_measurement_temperature 293(2)
_cell_measurement_theta_max 28.036
_cell_measurement_theta_min 2.745
_cell_volume 554.76(9)
_computing_cell_refinement 'Bruker SMART'
_computing_data_collection 'Bruker SMART'
_computing_data_reduction 'Bruker SAINT'
_computing_molecular_graphics 'Bruker SHELXTL'
_computing_publication_material 'Bruker SHELXTL'
_computing_structure_refinement 'SHELXL-97 (Sheldrick, 1997)'
_computing_structure_solution 'SHELXS-97 (Sheldrick, 1990)'
_diffrn_ambient_temperature 293(2)
_diffrn_measured_fraction_theta_full 0.999
_diffrn_measured_fraction_theta_max 0.999
_diffrn_measurement_device_type 'CCD area detector'
_diffrn_measurement_method 'phi and omega scans'
_diffrn_radiation_monochromator graphite
_diffrn_radiation_source 'fine-focus sealed tube'
_diffrn_radiation_type MoK\a
_diffrn_radiation_wavelength 0.71073
_diffrn_reflns_av_R_equivalents 0.0358
_diffrn_reflns_av_sigmaI/netI 0.0396
_diffrn_reflns_limit_h_max 4
_diffrn_reflns_limit_h_min -5
_diffrn_reflns_limit_k_max 12
_diffrn_reflns_limit_k_min -12
_diffrn_reflns_limit_l_max 12
_diffrn_reflns_limit_l_min -11
_diffrn_reflns_number 2635
_diffrn_reflns_theta_full 25.02
_diffrn_reflns_theta_max 25.02
_diffrn_reflns_theta_min 2.74
_exptl_absorpt_coefficient_mu 2.097
_exptl_absorpt_correction_T_max 0.8671
_exptl_absorpt_correction_T_min 0.5718
_exptl_absorpt_correction_type multi-scan
_exptl_absorpt_process_details sadabs
_exptl_crystal_density_diffrn 2.344
_exptl_crystal_density_method 'not measured'
_exptl_crystal_description block
_exptl_crystal_F_000 384
_exptl_crystal_size_max 0.30
_exptl_crystal_size_mid 0.10
_exptl_crystal_size_min 0.07
_refine_diff_density_max 0.656
_refine_diff_density_min -0.986
_refine_diff_density_rms 0.127
_refine_ls_extinction_method none
_refine_ls_goodness_of_fit_ref 1.062
_refine_ls_hydrogen_treatment mixed
_refine_ls_matrix_type full
_refine_ls_number_parameters 102
_refine_ls_number_reflns 1029
_refine_ls_number_restraints 36
_refine_ls_restrained_S_all 1.061
_refine_ls_R_factor_all 0.0557
_refine_ls_R_factor_gt 0.0452
_refine_ls_shift/su_max 0.000
_refine_ls_shift/su_mean 0.000
_refine_ls_structure_factor_coef Fsqd
_refine_ls_weighting_details 'calc w=1/[\s^2^(Fo^2^)+(0.0594P)^2^+1.1389P] where P=(Fo^2^+2Fc^2^)/3'
_refine_ls_weighting_scheme calc
_refine_ls_wR_factor_gt 0.1098
_refine_ls_wR_factor_ref 0.1146
_reflns_number_gt 853
_reflns_number_total 1029
_reflns_threshold_expression >2sigma(I)
_cod_data_source_file d3nj02775a2.cif
_cod_data_source_block 230330d
_cod_depositor_comments
;
The following automatic conversions were performed:

data item '_symmetry_cell_setting' value 'Monoclinic' was changed to
'monoclinic' in accordance with the
/home/data/users/saulius/crontab/automatic-downloads/rss-feeds/RSC/lib/dictionaries/cif_core.dic
dictionary named 'cif_core.dic' version 2.4.2 last updated on
2011-04-26.

Automatic conversion script
Id: cif_fix_values 8170 2020-07-09 18:12:32Z antanas 

 Adding full bibliography for 7062709.cif.
;
_cod_original_sg_symbol_H-M P2(1)/m
_cod_database_code 7062709

loop_
_symmetry_equiv_pos_as_xyz
'x, y, z'
'-x, y+1/2, -z'
'-x, -y, -z'
'x, -y-1/2, z'

loop_
_atom_site_label
_atom_site_type_symbol
_atom_site_fract_x
_atom_site_fract_y
_atom_site_fract_z
_atom_site_U_iso_or_equiv
_atom_site_adp_type
_atom_site_occupancy
_atom_site_symmetry_multiplicity
_atom_site_calc_flag
_atom_site_refinement_flags
_atom_site_disorder_assembly
_atom_site_disorder_group
Ag1 Ag 0.52220(14) 0.7500 0.29306(7) 0.0529(3) Uani 1 2 d S . .
Cl1 Cl 0.9409(4) 0.2500 0.02121(18) 0.0431(5) Uani 1 2 d SU . .
N1 N 0.5968(9) 0.4659(4) 0.2552(4) 0.0328(10) Uani 1 1 d . . .
H1 H 0.6602 0.3965 0.2335 0.039 Uiso 1 1 calc R . .
N2 N 0.7018(9) 0.5751(4) 0.2110(5) 0.0373(10) Uani 1 1 d . . .
H2A H 0.6729 0.5770 0.1223 0.045 Uiso 1 1 calc R . .
H2B H 0.8802 0.5755 0.2340 0.045 Uiso 1 1 calc R . .
O1 O 0.4314(9) 0.2500 0.3255(4) 0.0234(10) Uani 1 2 d S . .
O2 O 0.2940(7) 0.5638(3) 0.3667(3) 0.0324(8) Uani 1 1 d . . .
O3 O 0.8683(16) 0.2500 0.1509(7) 0.047(2) Uani 0.877(9) 2 d SPU A 1
O4 O 0.8278(13) 0.3557(8) -0.0444(7) 0.107(3) Uani 0.877(9) 1 d PU A 1
O5 O 1.2220(15) 0.2500 0.0237(8) 0.065(2) Uani 0.877(9) 2 d SPU A 1
O3' O 0.910(10) 0.2500 -0.112(4) 0.047(2) Uani 0.123(9) 2 d SP A 2
O4' O 1.177(10) 0.340(6) 0.057(6) 0.107(3) Uani 0.123(9) 1 d P A 2
O5' O 0.786(15) 0.2500 0.118(9) 0.065(2) Uani 0.123(9) 2 d SP A 2
C1 C 0.3982(9) 0.4698(4) 0.3310(4) 0.0233(10) Uani 1 1 d . . .
C2 C 0.3095(9) 0.3497(4) 0.3717(4) 0.0234(10) Uani 1 1 d . . .
C3 C 0.1194(9) 0.3140(4) 0.4469(4) 0.0272(10) Uani 1 1 d . . .
H3 H 0.0096 0.3649 0.4904 0.033 Uiso 1 1 calc R . .

loop_
_atom_site_aniso_label
_atom_site_aniso_U_11
_atom_site_aniso_U_22
_atom_site_aniso_U_33
_atom_site_aniso_U_23
_atom_site_aniso_U_13
_atom_site_aniso_U_12
Ag1 0.0625(5) 0.0228(4) 0.0748(6) 0.000 0.0143(4) 0.000
Cl1 0.0364(11) 0.0689(14) 0.0255(9) 0.000 0.0101(8) 0.000
N1 0.040(2) 0.020(2) 0.043(2) 0.0007(18) 0.023(2) 0.0016(18)
N2 0.043(3) 0.029(2) 0.042(3) 0.005(2) 0.018(2) -0.003(2)
O1 0.024(2) 0.022(2) 0.026(2) 0.000 0.0107(19) 0.000
O2 0.0370(19) 0.0207(18) 0.043(2) -0.0012(15) 0.0195(16) 0.0040(15)
O3 0.048(5) 0.065(4) 0.031(5) 0.000 0.017(3) 0.000
O4 0.069(4) 0.147(7) 0.105(5) 0.088(5) 0.012(4) 0.009(4)
O5 0.036(4) 0.106(8) 0.056(4) 0.000 0.019(3) 0.000
O3' 0.048(5) 0.065(4) 0.031(5) 0.000 0.017(3) 0.000
O4' 0.069(4) 0.147(7) 0.105(5) 0.088(5) 0.012(4) 0.009(4)
O5' 0.036(4) 0.106(8) 0.056(4) 0.000 0.019(3) 0.000
C1 0.021(2) 0.029(3) 0.021(2) -0.0016(19) 0.0044(19) -0.0007(19)
C2 0.024(2) 0.021(2) 0.026(2) -0.0032(18) 0.0049(19) 0.0011(19)
C3 0.028(2) 0.028(3) 0.027(2) -0.007(2) 0.008(2) 0.003(2)

loop_
_atom_type_symbol
_atom_type_description
_atom_type_scat_dispersion_real
_atom_type_scat_dispersion_imag
_atom_type_scat_source
C C 0.0033 0.0016 'International Tables Vol C Tables 4.2.6.8 and 6.1.1.4'
H H 0.0000 0.0000 'International Tables Vol C Tables 4.2.6.8 and 6.1.1.4'
N N 0.0061 0.0033 'International Tables Vol C Tables 4.2.6.8 and 6.1.1.4'
O O 0.0106 0.0060 'International Tables Vol C Tables 4.2.6.8 and 6.1.1.4'
Cl Cl 0.1484 0.1585 'International Tables Vol C Tables 4.2.6.8 and 6.1.1.4'
Ag Ag -0.8971 1.1015 'International Tables Vol C Tables 4.2.6.8 and 6.1.1.4'

loop_
_geom_angle_atom_site_label_1
_geom_angle_atom_site_label_2
_geom_angle_atom_site_label_3
_geom_angle
_geom_angle_site_symmetry_1
_geom_angle_site_symmetry_3
_geom_angle_publ_flag
N2 Ag1 N2 111.4(2) 4_575 . ?
N2 Ag1 O2 174.97(14) 4_575 . ?
N2 Ag1 O2 69.43(13) . . ?
N2 Ag1 O2 69.43(13) 4_575 4_575 ?
N2 Ag1 O2 174.97(14) . 4_575 ?
O2 Ag1 O2 109.26(15) . 4_575 ?
O5' Cl1 O3' 138(4) . . ?
O5' Cl1 O5 131(3) . . ?
O3' Cl1 O5 91(2) . . ?
O5' Cl1 O3 21(3) . . ?
O3' Cl1 O3 159(2) . . ?
O5 Cl1 O3 110.5(5) . . ?
O5' Cl1 O4 96.5(19) . 4_565 ?
O3' Cl1 O4 62.0(8) . 4_565 ?
O5 Cl1 O4 110.8(3) . 4_565 ?
O3 Cl1 O4 108.0(4) . 4_565 ?
O5' Cl1 O4 96.5(19) . . ?
O3' Cl1 O4 62.0(8) . . ?
O5 Cl1 O4 110.8(3) . . ?
O3 Cl1 O4 108.0(4) . . ?
O4 Cl1 O4 108.7(8) 4_565 . ?
O5' Cl1 O4' 109(3) . . ?
O3' Cl1 O4' 104(2) . . ?
O5 Cl1 O4' 42(2) . . ?
O3 Cl1 O4' 93(2) . . ?
O4 Cl1 O4' 152(2) 4_565 . ?
O4 Cl1 O4' 81.4(18) . . ?
O5' Cl1 O4' 109(3) . 4_565 ?
O3' Cl1 O4' 104(2) . 4_565 ?
O5 Cl1 O4' 42(2) . 4_565 ?
O3 Cl1 O4' 93(2) . 4_565 ?
O4 Cl1 O4' 81.4(18) 4_565 4_565 ?
O4 Cl1 O4' 152(2) . 4_565 ?
O4' Cl1 O4' 79(4) . 4_565 ?
C1 N1 N2 119.8(4) . . ?
C1 N1 H1 120.1 . . ?
N2 N1 H1 120.1 . . ?
N1 N2 Ag1 114.1(3) . . ?
N1 N2 H2A 108.7 . . ?
Ag1 N2 H2A 108.7 . . ?
N1 N2 H2B 108.7 . . ?
Ag1 N2 H2B 108.7 . . ?
H2A N2 H2B 107.6 . . ?
C2 O1 C2 106.3(5) 4_565 . ?
C1 O2 Ag1 111.4(3) . . ?
O2 C1 N1 125.0(4) . . ?
O2 C1 C2 120.7(4) . . ?
N1 C1 C2 114.3(4) . . ?
C3 C2 O1 110.1(4) . . ?
C3 C2 C1 132.9(4) . . ?
O1 C2 C1 117.0(4) . . ?
C2 C3 C3 106.8(3) . 4_565 ?
C2 C3 H3 126.6 . . ?
C3 C3 H3 126.6 4_565 . ?

loop_
_geom_bond_atom_site_label_1
_geom_bond_atom_site_label_2
_geom_bond_distance
_geom_bond_site_symmetry_2
_geom_bond_publ_flag
Ag1 N2 2.307(4) 4_575 ?
Ag1 N2 2.307(4) . ?
Ag1 O2 2.489(3) . ?
Ag1 O2 2.489(3) 4_575 ?
Cl1 O5' 1.32(8) . ?
Cl1 O3' 1.35(4) . ?
Cl1 O5 1.410(8) . ?
Cl1 O3 1.412(8) . ?
Cl1 O4 1.418(7) 4_565 ?
Cl1 O4 1.418(7) . ?
Cl1 O4' 1.55(6) . ?
Cl1 O4' 1.55(6) 4_565 ?
N1 C1 1.331(6) . ?
N1 N2 1.397(6) . ?
N1 H1 0.8600 . ?
N2 H2A 0.9000 . ?
N2 H2B 0.9000 . ?
O1 C2 1.358(5) 4_565 ?
O1 C2 1.358(5) . ?
O2 C1 1.224(6) . ?
C1 C2 1.458(7) . ?
C2 C3 1.349(6) . ?
C3 C3 1.395(10) 4_565 ?
C3 H3 0.9300 . ?

loop_
_geom_torsion_atom_site_label_1
_geom_torsion_atom_site_label_2
_geom_torsion_atom_site_label_3
_geom_torsion_atom_site_label_4
_geom_torsion
_geom_torsion_site_symmetry_1
_geom_torsion_site_symmetry_2
_geom_torsion_site_symmetry_3
_geom_torsion_site_symmetry_4
_geom_torsion_publ_flag
C1 N1 N2 Ag1 4.1(6) . . . . ?
N2 Ag1 N2 N1 -178.8(2) 4_575 . . . ?
O2 Ag1 N2 N1 -4.1(3) . . . . ?
O2 Ag1 N2 N1 -80.0(15) 4_575 . . . ?
N2 Ag1 O2 C1 105.1(14) 4_575 . . . ?
N2 Ag1 O2 C1 4.3(3) . . . . ?
O2 Ag1 O2 C1 179.2(2) 4_575 . . . ?
Ag1 O2 C1 N1 -4.1(6) . . . . ?
Ag1 O2 C1 C2 175.4(3) . . . . ?
N2 N1 C1 O2 0.3(8) . . . . ?
N2 N1 C1 C2 -179.3(4) . . . . ?
C2 O1 C2 C3 1.1(7) 4_565 . . . ?
C2 O1 C2 C1 -177.6(3) 4_565 . . . ?
O2 C1 C2 C3 0.2(8) . . . . ?
N1 C1 C2 C3 179.8(5) . . . . ?
O2 C1 C2 O1 178.6(5) . . . . ?
N1 C1 C2 O1 -1.8(6) . . . . ?
O1 C2 C3 C3 -0.7(4) . . . 4_565 ?
C1 C2 C3 C3 177.8(5) . . . 4_565 ?
